data_2106380
loop_
_publ_author_name
'Likforman, A.'
'Hillel, R.'
'Carre, D.'

_publ_section_title
;
 Structure cristalline du seleniure d'indium In2 Se3
;
_journal_name_full 'Acta Crystallographica B (24,1968-38,1982)'
_journal_page_first 1
_journal_page_last 5
_journal_volume 34
_journal_year 1978
_chemical_formula_sum 'In2 Se3'
_space_group_IT_number 169
_symmetry_space_group_name_Hall 'P 61'
_symmetry_space_group_name_H-M 'P 61'
_cell_angle_alpha 90
_cell_angle_beta 90
_cell_angle_gamma 120
_cell_formula_units_Z 6
_cell_length_a 7.11
_cell_length_b 7.11
_cell_length_c 19.34
_cell_volume 846.694
_citation_journal_id_ASTM ACBCAR
_cod_data_source_file Likforman_ACBCAR_1978_811.cif
_cod_data_source_block In2Se3
_cod_original_cell_volume 846.6937
_cod_database_code 2106380

loop_
_symmetry_equiv_pos_as_xyz
x,y,z
x-y,x,z+1/6
-y,x-y,z+1/3
-x,-y,z+1/2
-x+y,-x,z+2/3
y,-x+y,z+5/6

loop_
_atom_site_label
_atom_site_type_symbol
_atom_site_fract_x
_atom_site_fract_y
_atom_site_fract_z
_atom_site_occupancy
_atom_site_U_iso_or_equiv
In1 In+3 0.6858 -0.0111 0.13845 1 0.0
Se1 Se-2 0.3026 -0.0437 0.1348 1 0.0
Se3 Se-2 0.7258 0.653 0.1582 1 0.0
In2 In+3 0.3416 0.326 0.1663 1 0.0
Se2 Se-2 0.025 0.3646 0.1235 1 0.0
